data_4330606
loop_
_publ_author_name
'James J. Henkelis'
'Sarah A. Barnett'
'Lindsay P. Harding'
'Michaele J. Hardie'

_publ_section_title
;
 Coordination Polymers Utilizing N-Oxide Functionalized Host Ligands
;
_journal_name_full 'Inorganic Chemistry'
_journal_page_first 10657
_journal_page_last 10674
_journal_paper_doi 10.1021/ic300940k
_journal_volume 51
_journal_year 2012
_chemical_formula_sum 'C114 H132 Ag2 B2 F8 N12 O24'
_chemical_formula_weight 2443.68
_chemical_name_systematic
; 
tetra(N-methylpyrrolidone)bis{2,7,12-trimethoxy-3,8,13
-tris(2-N-oxide-pyridylmethoxy)-10,15-dihydro
-5H-tribenzo[a,d,g]cyclononatriene}disilver(I) tetrafluoroborate
N-methylpyrrolidone clathrate
;
_space_group_IT_number 14
_symmetry_cell_setting monoclinic
_symmetry_space_group_name_Hall '-P 2ybc'
_symmetry_space_group_name_H-M 'P 1 21/c 1'
_atom_sites_solution_hydrogens geom
_atom_sites_solution_primary direct
_atom_sites_solution_secondary difmap
_audit_creation_method SHELXL-97
_cell_angle_alpha 90.00
_cell_angle_beta 111.184(2)
_cell_angle_gamma 90.00
_cell_formula_units_Z 2
_cell_length_a 22.0843(11)
_cell_length_b 12.7697(7)
_cell_length_c 21.5212(11)
_cell_measurement_temperature 150(2)
_cell_volume 5659.1(5)
_computing_cell_refinement 'Bruker SMART'
_computing_data_collection 'Bruker SMART'
_computing_data_reduction 'Bruker SAINT'
_computing_molecular_graphics 'X-Seed (Barbour)'
_computing_structure_refinement 'SHELXL-97 (Sheldrick, 1997)'
_computing_structure_solution 'SHELXS-97 (Sheldrick, 1990)'
_diffrn_ambient_temperature 150(2)
_diffrn_measured_fraction_theta_full 0.990
_diffrn_measured_fraction_theta_max 0.990
_diffrn_measurement_device_type 'BRUKER X8 CCD area detector'
_diffrn_measurement_method '\w, \p- scans'
_diffrn_radiation_monochromator graphite
_diffrn_radiation_source 'rotating anode'
_diffrn_radiation_type MoK\a
_diffrn_radiation_wavelength 0.71073
_diffrn_reflns_av_R_equivalents 0.0385
_diffrn_reflns_av_sigmaI/netI 0.0566
_diffrn_reflns_limit_h_max 24
_diffrn_reflns_limit_h_min -17
_diffrn_reflns_limit_k_max 14
_diffrn_reflns_limit_k_min -13
_diffrn_reflns_limit_l_max 16
_diffrn_reflns_limit_l_min -24
_diffrn_reflns_number 19444
_diffrn_reflns_theta_full 23.60
_diffrn_reflns_theta_max 23.60
_diffrn_reflns_theta_min 1.91
_exptl_absorpt_coefficient_mu 0.437
_exptl_absorpt_correction_T_max 0.9495
_exptl_absorpt_correction_T_min 0.9255
_exptl_absorpt_correction_type multi-scan
_exptl_absorpt_process_details SADABS
_exptl_crystal_colour colourless
_exptl_crystal_density_diffrn 1.434
_exptl_crystal_description block
_exptl_crystal_F_000 2536
_exptl_crystal_size_max 0.18
_exptl_crystal_size_mid 0.14
_exptl_crystal_size_min 0.12
_refine_diff_density_max 2.564
_refine_diff_density_min -0.914
_refine_diff_density_rms 0.144
_refine_ls_extinction_method none
_refine_ls_goodness_of_fit_ref 1.043
_refine_ls_hydrogen_treatment noref
_refine_ls_matrix_type full
_refine_ls_number_parameters 641
_refine_ls_number_reflns 8388
_refine_ls_number_restraints 12
_refine_ls_restrained_S_all 1.043
_refine_ls_R_factor_all 0.1264
_refine_ls_R_factor_gt 0.0941
_refine_ls_shift/su_max 0.002
_refine_ls_shift/su_mean 0.000
_refine_ls_structure_factor_coef Fsqd
_refine_ls_weighting_details 'calc w=1/[\s^2^(Fo^2^)+(0.1931P)^2^+19.8829P] where P=(Fo^2^+2Fc^2^)/3'
_refine_ls_weighting_scheme calc
_refine_ls_wR_factor_gt 0.2703
_refine_ls_wR_factor_ref 0.3055
_reflns_number_gt 5794
_reflns_number_total 8388
_reflns_threshold_expression >2sigma(I)
_cod_data_source_file ic300940k_si_002_12.cif
_cod_data_source_block c:'complex9'
_cod_database_code 4330606

loop_
_symmetry_equiv_pos_as_xyz
'x, y, z'
'-x, y+1/2, -z+1/2'
'-x, -y, -z'
'x, -y-1/2, z-1/2'

loop_
_atom_site_label
_atom_site_type_symbol
_atom_site_fract_x
_atom_site_fract_y
_atom_site_fract_z
_atom_site_U_iso_or_equiv
_atom_site_adp_type
_atom_site_occupancy
_atom_site_symmetry_multiplicity
_atom_site_calc_flag
_atom_site_refinement_flags
Ag1 Ag 0.73551(3) 0.19623(6) 0.00087(3) 0.0510(3) Uani 1 1 d .
O3 O 0.6347(2) 0.2498(5) -0.0171(2) 0.0389(13) Uani 1 1 d .
O2 O 0.4679(2) 0.3751(4) -0.0178(2) 0.0354(12) Uani 1 1 d .
N1 N 0.6036(3) 0.3167(5) -0.0659(3) 0.0298(14) Uani 1 1 d .
O1 O 0.3528(3) 0.4507(4) -0.0440(3) 0.0433(14) Uani 1 1 d .
O7 O 0.3111(3) 0.6326(4) 0.3077(3) 0.0428(14) Uani 1 1 d .
O4 O 0.6658(3) 0.4355(5) 0.2937(3) 0.0508(15) Uani 1 1 d .
O9 O 0.2355(4) 0.7824(6) 0.0943(3) 0.071(2) Uani 1 1 d .
O5 O 0.6279(3) 0.4951(4) 0.3893(3) 0.0471(15) Uani 1 1 d .
C28 C 0.6255(4) 0.3402(6) -0.1151(4) 0.0340(17) Uani 1 1 d .
H28 H 0.6647 0.3096 -0.1151 0.041 Uiso 1 1 calc R
O8 O 0.2286(3) 0.6097(5) 0.1871(3) 0.0510(15) Uani 1 1 d .
C2 C 0.3703(4) 0.3049(5) 0.1116(4) 0.0299(16) Uani 1 1 d .
C6 C 0.4674(4) 0.2926(5) 0.0838(4) 0.0305(17) Uani 1 1 d .
H6 H 0.5103 0.2673 0.0938 0.037 Uiso 1 1 calc R
C24 C 0.5472(3) 0.3597(5) -0.0649(3) 0.0281(16) Uani 1 1 d .
C7 C 0.4336(3) 0.2689(5) 0.1285(3) 0.0277(16) Uani 1 1 d .
C15 C 0.4221(4) 0.2973(6) 0.2987(4) 0.0367(18) Uani 1 1 d .
H15A H 0.4269 0.2907 0.3460 0.044 Uiso 1 1 calc R
H15B H 0.4088 0.2281 0.2774 0.044 Uiso 1 1 calc R
C25 C 0.5132(4) 0.4282(6) -0.1151(4) 0.0341(17) Uani 1 1 d .
H25 H 0.4740 0.4584 -0.1147 0.041 Uiso 1 1 calc R
C20 C 0.2791(4) 0.4443(7) 0.1731(4) 0.0396(19) Uani 1 1 d .
H20 H 0.2491 0.4370 0.1287 0.048 Uiso 1 1 calc R
C9 C 0.5103(4) 0.2882(5) 0.2468(4) 0.0320(17) Uani 1 1 d .
C23 C 0.5278(4) 0.3271(6) -0.0077(4) 0.0324(17) Uani 1 1 d .
H23A H 0.5237 0.2500 -0.0067 0.039 Uiso 1 1 calc R
H23B H 0.5607 0.3502 0.0351 0.039 Uiso 1 1 calc R
C13 C 0.5277(4) 0.3958(6) 0.3442(3) 0.0327(17) Uani 1 1 d .
H13 H 0.5133 0.4197 0.3783 0.039 Uiso 1 1 calc R
C21 C 0.3266(4) 0.3674(6) 0.1994(4) 0.0344(18) Uani 1 1 d .
C19 C 0.2745(4) 0.5303(6) 0.2097(4) 0.0374(18) Uani 1 1 d .
C18 C 0.3181(4) 0.5415(6) 0.2751(4) 0.0349(18) Uani 1 1 d .
C16 C 0.3686(4) 0.3763(6) 0.2650(3) 0.0325(17) Uani 1 1 d .
N3 N 0.1748(5) 0.7845(8) 0.0896(4) 0.066(2) Uani 1 1 d .
C14 C 0.4876(4) 0.3260(6) 0.2952(4) 0.0345(18) Uani 1 1 d .
C17 C 0.3642(4) 0.4644(6) 0.3020(4) 0.0333(17) Uani 1 1 d .
H17 H 0.3937 0.4715 0.3467 0.040 Uiso 1 1 calc R
C5 C 0.4389(3) 0.3505(5) 0.0276(3) 0.0282(16) Uani 1 1 d .
C38 C 0.1460(5) 0.6983(9) 0.1015(5) 0.066(3) Uani 1 1 d .
C12 C 0.5867(4) 0.4299(6) 0.3438(4) 0.040(2) Uani 1 1 d .
C22 C 0.2909(4) 0.5007(8) -0.0576(5) 0.056(2) Uani 1 1 d .
H22A H 0.2566 0.4476 -0.0695 0.085 Uiso 1 1 calc R
H22B H 0.2827 0.5500 -0.0947 0.085 Uiso 1 1 calc R
H22C H 0.2913 0.5387 -0.0179 0.085 Uiso 1 1 calc R
C26 C 0.5346(4) 0.4535(6) -0.1656(4) 0.0346(17) Uani 1 1 d .
H26 H 0.5111 0.5009 -0.1998 0.041 Uiso 1 1 calc R
C3 C 0.3430(4) 0.3669(6) 0.0533(4) 0.0343(18) Uani 1 1 d .
H3 H 0.2999 0.3921 0.0418 0.041 Uiso 1 1 calc R
C27 C 0.5920(3) 0.4073(6) -0.1650(4) 0.0325(17) Uani 1 1 d .
H27 H 0.6079 0.4227 -0.1995 0.039 Uiso 1 1 calc R
C10 C 0.5702(4) 0.3243(6) 0.2464(4) 0.0316(17) Uani 1 1 d .
H10 H 0.5853 0.2988 0.2131 0.038 Uiso 1 1 calc R
C4 C 0.3766(4) 0.3912(6) 0.0137(3) 0.0314(17) Uani 1 1 d .
C36 C 0.3533(4) 0.6440(7) 0.3761(4) 0.047(2) Uani 1 1 d .
H36A H 0.3453 0.5868 0.4026 0.071 Uiso 1 1 calc R
H36B H 0.3447 0.7112 0.3933 0.071 Uiso 1 1 calc R
H36C H 0.3986 0.6417 0.3791 0.071 Uiso 1 1 calc R
C30 C 0.6094(4) 0.5222(7) 0.4443(4) 0.046(2) Uani 1 1 d .
H30A H 0.6029 0.4579 0.4669 0.055 Uiso 1 1 calc R
H30B H 0.5681 0.5619 0.4284 0.055 Uiso 1 1 calc R
C11 C 0.6083(4) 0.3954(6) 0.2925(4) 0.0378(18) Uani 1 1 d .
C39 C 0.0830(7) 0.7026(12) 0.0980(7) 0.099(5) Uani 1 1 d .
H39 H 0.0632 0.6421 0.1079 0.119 Uiso 1 1 calc R
C40 C 0.0482(9) 0.7939(17) 0.0801(10) 0.150(9) Uani 1 1 d .
H40 H 0.0042 0.7967 0.0770 0.181 Uiso 1 1 calc R
C42 C 0.1378(9) 0.8733(12) 0.0712(8) 0.122(7) Uani 1 1 d .
H42 H 0.1566 0.9346 0.0608 0.147 Uiso 1 1 calc R
O6 O 0.5909(4) 0.6186(5) 0.5453(3) 0.069(2) Uani 1 1 d .
C8 C 0.4719(4) 0.2115(5) 0.1924(4) 0.0325(17) Uani 1 1 d .
H8A H 0.5022 0.1616 0.1837 0.039 Uiso 1 1 calc R
H8B H 0.4418 0.1710 0.2078 0.039 Uiso 1 1 calc R
N2 N 0.6483(5) 0.6348(6) 0.5416(3) 0.057(2) Uani 1 1 d .
C1 C 0.3292(4) 0.2780(7) 0.1532(4) 0.0373(18) Uani 1 1 d .
H1A H 0.3474 0.2149 0.1802 0.045 Uiso 1 1 calc R
H1B H 0.2845 0.2612 0.1229 0.045 Uiso 1 1 calc R
O10 O 0.8231(4) 0.0921(7) 0.0497(4) 0.077(2) Uani 1 1 d .
C31 C 0.6622(5) 0.5878(6) 0.4922(4) 0.048(2) Uani 1 1 d .
C37 C 0.1860(4) 0.6014(9) 0.1191(5) 0.062(3) Uani 1 1 d .
H37A H 0.1576 0.5393 0.1131 0.074 Uiso 1 1 calc R
H37B H 0.2115 0.5937 0.0898 0.074 Uiso 1 1 calc R
C43 C 0.8418(5) 0.0578(8) 0.1094(6) 0.059(3) Uani 1 1 d .
C32 C 0.7231(5) 0.6038(7) 0.4877(4) 0.061(3) Uani 1 1 d .
H32 H 0.7325 0.5718 0.4524 0.074 Uiso 1 1 calc R
N4 N 0.8987(5) 0.0177(9) 0.1416(5) 0.091(3) Uani 1 1 d .
C44 C 0.8045(5) 0.0513(9) 0.1525(6) 0.070(3) Uani 1 1 d .
H44A H 0.7676 0.0025 0.1337 0.084 Uiso 1 1 calc R
H44B H 0.7874 0.1211 0.1577 0.084 Uiso 1 1 calc R
C46 C 0.9100(7) -0.0250(12) 0.2040(7) 0.106(5) Uani 1 1 d .
H46A H 0.9506 0.0025 0.2376 0.128 Uiso 1 1 calc R
H46B H 0.9123 -0.1024 0.2031 0.128 Uiso 1 1 calc R
C45 C 0.8501(8) 0.0121(17) 0.2179(8) 0.139(7) Uani 1 1 d .
H45A H 0.8304 -0.0464 0.2341 0.167 Uiso 1 1 calc R
H45B H 0.8617 0.0687 0.2516 0.167 Uiso 1 1 calc R
C41 C 0.0762(9) 0.8765(15) 0.0675(9) 0.135(8) Uani 1 1 d .
H51 H 0.0524 0.9400 0.0554 0.161 Uiso 1 1 calc R
C35 C 0.6913(6) 0.6964(7) 0.5876(5) 0.064(3) Uani 1 1 d .
H35 H 0.6799 0.7287 0.6216 0.077 Uiso 1 1 calc R
C33 C 0.7702(6) 0.6656(8) 0.5336(5) 0.073(3) Uani 1 1 d .
H33 H 0.8119 0.6762 0.5310 0.087 Uiso 1 1 calc R
C34 C 0.7522(7) 0.7117(8) 0.5844(5) 0.076(4) Uani 1 1 d .
H34 H 0.7828 0.7542 0.6172 0.091 Uiso 1 1 calc R
C47 C 0.9473(6) 0.0084(16) 0.1077(9) 0.132(7) Uani 1 1 d .
H47A H 0.9385 -0.0553 0.0805 0.198 Uiso 1 1 calc R
H47B H 0.9912 0.0048 0.1414 0.198 Uiso 1 1 calc R
H47C H 0.9439 0.0696 0.0792 0.198 Uiso 1 1 calc R
C29 C 0.6926(5) 0.3896(10) 0.2501(5) 0.071(3) Uani 1 1 d .
H29A H 0.6950 0.3135 0.2565 0.106 Uiso 1 1 calc R
H29B H 0.7364 0.4175 0.2594 0.106 Uiso 1 1 calc R
H29C H 0.6652 0.4058 0.2039 0.106 Uiso 1 1 calc R
N6 N 0.8583(9) 0.7391(17) 0.3618(10) 0.153(6) Uiso 1 1 d .
C55 C 0.7881(10) 0.6552(18) 0.2698(11) 0.149(7) Uiso 1 1 d .
H55A H 0.7929 0.6233 0.2299 0.179 Uiso 1 1 calc R
H55B H 0.7413 0.6657 0.2610 0.179 Uiso 1 1 calc R
C56 C 0.8232(12) 0.755(2) 0.2863(12) 0.174(9) Uiso 1 1 d .
H56A H 0.7933 0.8153 0.2762 0.209 Uiso 1 1 calc R
H56B H 0.8542 0.7629 0.2629 0.209 Uiso 1 1 calc R
O12 O 0.8843(12) 0.623(2) 0.4439(14) 0.279(11) Uiso 1 1 d .
C53 C 0.8550(12) 0.662(2) 0.3832(14) 0.157(8) Uiso 1 1 d .
C57 C 0.8966(14) 0.815(2) 0.4142(15) 0.217(13) Uiso 1 1 d .
H57A H 0.9322 0.7780 0.4483 0.326 Uiso 1 1 calc R
H57B H 0.8682 0.8470 0.4349 0.326 Uiso 1 1 calc R
H57C H 0.9145 0.8696 0.3939 0.326 Uiso 1 1 calc R
C54 C 0.8185(18) 0.587(3) 0.3299(18) 0.282(18) Uiso 1 1 d .
H54A H 0.7850 0.5499 0.3418 0.338 Uiso 1 1 calc R
H54B H 0.8482 0.5353 0.3219 0.338 Uiso 1 1 calc R
O11 O 0.8174(9) 0.3388(14) 0.0575(9) 0.186(6) Uiso 1 1 d .
N5 N 0.8730(7) 0.3129(11) 0.1730(8) 0.120(4) Uiso 1 1 d .
C48 C 0.8639(8) 0.3240(13) 0.1142(10) 0.110(5) Uiso 1 1 d D
C49 C 0.9251(10) 0.332(2) 0.0964(11) 0.170(9) Uiso 1 1 d D
H49A H 0.9325 0.4037 0.0834 0.205 Uiso 1 1 calc R
H49B H 0.9245 0.2816 0.0611 0.205 Uiso 1 1 calc R
C52 C 0.8292(15) 0.323(2) 0.2051(15) 0.214(12) Uiso 1 1 d .
H52A H 0.8370 0.2682 0.2387 0.321 Uiso 1 1 calc R
H52B H 0.7848 0.3171 0.1725 0.321 Uiso 1 1 calc R
H52C H 0.8348 0.3920 0.2267 0.321 Uiso 1 1 calc R
C51 C 0.9404(10) 0.3259(16) 0.2129(10) 0.141(7) Uiso 1 1 d D
H51A H 0.9538 0.2773 0.2513 0.169 Uiso 1 1 calc R
H51B H 0.9496 0.3987 0.2295 0.169 Uiso 1 1 calc R
C50 C 0.9742(12) 0.301(2) 0.1656(11) 0.198(11) Uiso 1 1 d D
H50A H 0.9845 0.2250 0.1670 0.238 Uiso 1 1 calc R
H50B H 1.0149 0.3412 0.1766 0.238 Uiso 1 1 calc R
F1 F 0.0226(6) 0.0939(9) 0.3480(6) 0.155(4) Uiso 1 1 d D
F2 F 0.1285(6) 0.0791(11) 0.3527(7) 0.183(5) Uiso 1 1 d D
F3 F 0.0825(8) 0.2404(13) 0.3684(8) 0.217(6) Uiso 1 1 d D
F4 F 0.0659(11) 0.1486(19) 0.2756(10) 0.291(9) Uiso 1 1 d D
B1 B 0.0760(8) 0.1420(13) 0.3427(10) 0.128(7) Uiso 1 1 d D

loop_
_atom_site_aniso_label
_atom_site_aniso_U_11
_atom_site_aniso_U_22
_atom_site_aniso_U_33
_atom_site_aniso_U_23
_atom_site_aniso_U_13
_atom_site_aniso_U_12
Ag1 0.0417(5) 0.0640(5) 0.0476(5) 0.0084(3) 0.0164(3) 0.0119(3)
O3 0.039(3) 0.051(3) 0.031(3) 0.011(3) 0.017(2) 0.008(3)
O2 0.042(3) 0.037(3) 0.036(3) 0.007(2) 0.024(2) 0.009(2)
N1 0.033(3) 0.031(3) 0.028(3) 0.001(3) 0.015(3) -0.002(3)
O1 0.044(3) 0.049(3) 0.037(3) 0.011(3) 0.015(2) 0.014(3)
O7 0.056(3) 0.042(3) 0.037(3) -0.003(2) 0.025(3) 0.008(3)
O4 0.056(4) 0.050(4) 0.048(4) -0.013(3) 0.022(3) -0.017(3)
O9 0.065(5) 0.104(6) 0.053(4) 0.016(4) 0.032(4) 0.020(4)
O5 0.063(4) 0.039(3) 0.032(3) -0.009(3) 0.008(3) -0.008(3)
C28 0.036(4) 0.038(4) 0.031(4) -0.008(3) 0.017(3) -0.006(3)
O8 0.055(4) 0.062(4) 0.039(3) -0.001(3) 0.020(3) 0.015(3)
C2 0.037(4) 0.028(4) 0.032(4) -0.007(3) 0.022(3) -0.003(3)
C6 0.037(4) 0.029(4) 0.034(4) -0.009(3) 0.022(3) 0.000(3)
C24 0.036(4) 0.023(4) 0.028(4) -0.002(3) 0.014(3) 0.000(3)
C7 0.035(4) 0.026(4) 0.027(4) -0.007(3) 0.016(3) -0.007(3)
C15 0.048(5) 0.039(4) 0.028(4) -0.002(3) 0.020(4) -0.001(4)
C25 0.045(4) 0.027(4) 0.033(4) -0.003(3) 0.016(3) 0.001(3)
C20 0.031(4) 0.064(6) 0.029(4) -0.003(4) 0.017(3) -0.001(4)
C9 0.047(5) 0.025(4) 0.025(4) 0.002(3) 0.014(3) 0.001(3)
C23 0.039(4) 0.038(4) 0.025(4) -0.001(3) 0.016(3) 0.007(3)
C13 0.042(4) 0.033(4) 0.022(4) -0.003(3) 0.010(3) 0.006(3)
C21 0.035(4) 0.043(5) 0.036(4) -0.006(3) 0.026(4) -0.008(4)
C19 0.037(4) 0.047(5) 0.033(4) 0.003(4) 0.019(4) 0.011(4)
C18 0.046(4) 0.039(4) 0.029(4) 0.003(3) 0.025(4) 0.000(4)
C16 0.039(4) 0.040(4) 0.026(4) 0.003(3) 0.021(3) -0.003(3)
N3 0.080(6) 0.080(7) 0.055(5) 0.010(4) 0.045(5) 0.027(5)
C14 0.048(5) 0.030(4) 0.029(4) 0.002(3) 0.019(4) 0.006(3)
C17 0.039(4) 0.041(4) 0.026(4) 0.003(3) 0.019(3) 0.005(4)
C5 0.037(4) 0.023(4) 0.026(4) -0.001(3) 0.014(3) -0.004(3)
C38 0.053(6) 0.091(8) 0.059(6) 0.012(6) 0.028(5) 0.027(6)
C12 0.057(5) 0.029(4) 0.030(4) 0.000(3) 0.009(4) 0.006(4)
C22 0.055(5) 0.059(6) 0.050(6) 0.008(5) 0.013(4) 0.021(5)
C26 0.047(5) 0.028(4) 0.030(4) 0.000(3) 0.015(3) -0.003(3)
C3 0.029(4) 0.040(4) 0.036(4) -0.011(4) 0.014(3) 0.004(3)
C27 0.040(4) 0.032(4) 0.031(4) -0.004(3) 0.020(3) -0.010(3)
C10 0.043(4) 0.030(4) 0.025(4) -0.003(3) 0.016(3) 0.000(3)
C4 0.041(4) 0.028(4) 0.025(4) -0.001(3) 0.012(3) 0.001(3)
C36 0.061(6) 0.051(5) 0.036(5) -0.012(4) 0.025(4) -0.003(4)
C30 0.068(6) 0.032(4) 0.032(4) -0.001(4) 0.012(4) 0.001(4)
C11 0.045(5) 0.031(4) 0.037(4) 0.007(3) 0.015(4) 0.000(4)
C39 0.080(9) 0.134(13) 0.107(11) 0.037(9) 0.061(8) 0.043(8)
C40 0.132(14) 0.20(2) 0.164(17) 0.106(16) 0.113(14) 0.119(15)
C42 0.186(16) 0.109(11) 0.129(12) 0.067(10) 0.126(13) 0.082(12)
O6 0.134(7) 0.043(4) 0.033(3) -0.005(3) 0.034(4) -0.024(4)
C8 0.044(4) 0.024(4) 0.038(4) -0.001(3) 0.026(4) -0.002(3)
N2 0.105(7) 0.031(4) 0.024(4) 0.004(3) 0.010(4) -0.010(4)
C1 0.030(4) 0.048(5) 0.038(4) -0.009(4) 0.018(3) -0.007(3)
O10 0.075(5) 0.090(6) 0.065(5) 0.012(4) 0.026(4) 0.019(4)
C31 0.065(6) 0.032(4) 0.034(5) 0.007(4) 0.003(4) 0.005(4)
C37 0.047(5) 0.078(7) 0.054(6) -0.004(5) 0.012(4) 0.018(5)
C43 0.045(5) 0.050(6) 0.082(8) -0.020(5) 0.021(5) 0.004(4)
C32 0.082(8) 0.042(5) 0.037(5) -0.001(4) -0.007(5) 0.010(5)
N4 0.088(7) 0.088(7) 0.073(7) -0.009(6) 0.003(6) 0.016(6)
C44 0.063(6) 0.076(7) 0.079(8) 0.002(6) 0.034(6) -0.001(6)
C46 0.108(11) 0.097(10) 0.084(10) 0.020(8) -0.001(8) 0.039(9)
C45 0.125(13) 0.20(2) 0.104(12) 0.054(13) 0.052(10) 0.065(14)
C41 0.154(15) 0.140(15) 0.166(16) 0.085(13) 0.126(14) 0.101(13)
C35 0.102(9) 0.045(6) 0.032(5) -0.004(4) 0.008(5) -0.014(6)
C33 0.082(8) 0.054(6) 0.056(7) 0.013(5) -0.006(6) -0.004(6)
C34 0.120(11) 0.048(6) 0.029(5) 0.001(4) -0.010(6) -0.009(6)
C47 0.068(8) 0.195(19) 0.156(15) 0.006(14) 0.069(10) 0.035(11)
C29 0.051(6) 0.101(9) 0.067(7) -0.019(6) 0.029(5) -0.029(6)

loop_
_atom_type_symbol
_atom_type_description
_atom_type_scat_dispersion_real
_atom_type_scat_dispersion_imag
_atom_type_scat_source
C C 0.0033 0.0016 'International Tables Vol C Tables 4.2.6.8 and 6.1.1.4'
H H 0.0000 0.0000 'International Tables Vol C Tables 4.2.6.8 and 6.1.1.4'
B B 0.0013 0.0007 'International Tables Vol C Tables 4.2.6.8 and 6.1.1.4'
N N 0.0061 0.0033 'International Tables Vol C Tables 4.2.6.8 and 6.1.1.4'
O O 0.0106 0.0060 'International Tables Vol C Tables 4.2.6.8 and 6.1.1.4'
F F 0.0171 0.0103 'International Tables Vol C Tables 4.2.6.8 and 6.1.1.4'
Ag Ag -0.8971 1.1015 'International Tables Vol C Tables 4.2.6.8 and 6.1.1.4'

loop_
_geom_angle_atom_site_label_1
_geom_angle_atom_site_label_2
_geom_angle_atom_site_label_3
_geom_angle
_geom_angle_site_symmetry_1
_geom_angle_site_symmetry_3
O3 Ag1 O10 153.3(2) . .
O3 Ag1 O9 112.3(2) . 3_665
O10 Ag1 O9 90.9(3) . 3_665
O3 Ag1 O11 110.9(4) . .
O10 Ag1 O11 81.8(5) . .
O9 Ag1 O11 87.9(4) 3_665 .
N1 O3 Ag1 122.1(4) . .
C5 O2 C23 116.3(5) . .
O3 N1 C28 122.2(6) . .
O3 N1 C24 117.1(5) . .
C28 N1 C24 120.7(6) . .
C4 O1 C22 116.7(6) . .
C18 O7 C36 116.8(6) . .
C11 O4 C29 116.5(7) . .
N3 O9 Ag1 121.3(6) . 3_665
C12 O5 C30 115.4(7) . .
N1 C28 C27 120.8(7) . .
C19 O8 C37 115.6(6) . .
C7 C2 C3 118.8(6) . .
C7 C2 C1 121.8(7) . .
C3 C2 C1 119.4(7) . .
C5 C6 C7 121.3(7) . .
N1 C24 C25 118.8(6) . .
N1 C24 C23 115.7(6) . .
C25 C24 C23 125.5(7) . .
C2 C7 C6 117.9(7) . .
C2 C7 C8 125.2(6) . .
C6 C7 C8 116.8(6) . .
C14 C15 C16 114.0(6) . .
C26 C25 C24 121.5(7) . .
C19 C20 C21 121.8(7) . .
C14 C9 C10 119.0(7) . .
C14 C9 C8 123.0(7) . .
C10 C9 C8 117.9(6) . .
O2 C23 C24 106.6(6) . .
C12 C13 C14 122.2(7) . .
C16 C21 C20 118.9(7) . .
C16 C21 C1 123.8(7) . .
C20 C21 C1 117.3(7) . .
C20 C19 O8 125.1(7) . .
C20 C19 C18 119.5(7) . .
O8 C19 C18 115.4(7) . .
C17 C18 O7 125.4(7) . .
C17 C18 C19 119.0(7) . .
O7 C18 C19 115.6(7) . .
C21 C16 C17 119.2(7) . .
C21 C16 C15 123.2(7) . .
C17 C16 C15 117.5(7) . .
O9 N3 C38 120.8(8) . .
O9 N3 C42 121.8(11) . .
C38 N3 C42 117.4(11) . .
C9 C14 C13 118.4(7) . .
C9 C14 C15 123.9(7) . .
C13 C14 C15 117.7(6) . .
C18 C17 C16 121.6(7) . .
C6 C5 O2 124.5(6) . .
C6 C5 C4 119.6(7) . .
O2 C5 C4 115.9(6) . .
N3 C38 C39 120.0(11) . .
N3 C38 C37 116.9(9) . .
C39 C38 C37 123.1(12) . .
O5 C12 C13 125.6(7) . .
O5 C12 C11 115.1(8) . .
C13 C12 C11 119.4(7) . .
C25 C26 C27 117.8(7) . .
C4 C3 C2 122.0(7) . .
C28 C27 C26 120.4(7) . .
C11 C10 C9 122.8(7) . .
C3 C4 O1 125.0(7) . .
C3 C4 C5 120.1(7) . .
O1 C4 C5 114.8(6) . .
O5 C30 C31 108.7(7) . .
O4 C11 C10 125.6(7) . .
O4 C11 C12 116.3(7) . .
C10 C11 C12 118.2(7) . .
C38 C39 C40 120.3(15) . .
C41 C40 C39 119.2(15) . .
C41 C42 N3 122.1(15) . .
C7 C8 C9 111.0(6) . .
O6 N2 C35 119.0(9) . .
O6 N2 C31 118.5(8) . .
C35 N2 C31 122.5(11) . .
C2 C1 C21 112.6(6) . .
C43 O10 Ag1 125.4(6) . .
N2 C31 C32 119.2(9) . .
N2 C31 C30 116.6(9) . .
C32 C31 C30 124.2(8) . .
O8 C37 C38 108.0(8) . .
O10 C43 N4 124.8(10) . .
O10 C43 C44 127.8(9) . .
N4 C43 C44 107.4(11) . .
C33 C32 C31 121.7(11) . .
C43 N4 C46 118.2(12) . .
C43 N4 C47 119.6(12) . .
C46 N4 C47 121.9(12) . .
C43 C44 C45 106.2(10) . .
N4 C46 C45 101.6(10) . .
C44 C45 C46 104.8(12) . .
C40 C41 C42 120.9(14) . .
N2 C35 C34 119.0(10) . .
C32 C33 C34 115.8(12) . .
C35 C34 C33 121.8(10) . .
C53 N6 C57 112(3) . .
C53 N6 C56 118(3) . .
C57 N6 C56 130(2) . .
C56 C55 C54 105(2) . .
C55 C56 N6 99(2) . .
N6 C53 O12 132(3) . .
N6 C53 C54 111(3) . .
O12 C53 C54 116(3) . .
C53 C54 C55 104(3) . .
C48 O11 Ag1 122.1(14) . .
C48 N5 C52 129(2) . .
C48 N5 C51 110.8(17) . .
C52 N5 C51 117(2) . .
N5 C48 O11 140.8(19) . .
N5 C48 C49 116.0(18) . .
O11 C48 C49 103.0(17) . .
C48 C49 C50 96.7(17) . .
N5 C51 C50 103.4(18) . .
C51 C50 C49 104.5(19) . .
F3 B1 F2 121.5(16) . .
F3 B1 F1 110.4(15) . .
F2 B1 F1 115.5(15) . .
F3 B1 F4 108.8(18) . .
F2 B1 F4 90.5(15) . .
F1 B1 F4 107.2(17) . .

loop_
_geom_bond_atom_site_label_1
_geom_bond_atom_site_label_2
_geom_bond_distance
_geom_bond_site_symmetry_2
Ag1 O3 2.224(5) .
Ag1 O10 2.269(7) .
Ag1 O9 2.373(7) 3_665
Ag1 O11 2.546(18) .
O3 N1 1.335(8) .
O2 C5 1.383(8) .
O2 C23 1.402(9) .
N1 C28 1.347(9) .
N1 C24 1.369(9) .
O1 C4 1.386(9) .
O1 C22 1.441(10) .
O7 C18 1.395(9) .
O7 C36 1.437(10) .
O4 C11 1.361(10) .
O4 C29 1.407(12) .
O9 N3 1.307(11) .
O9 Ag1 2.373(7) 3_665
O5 C12 1.355(10) .
O5 C30 1.428(10) .
C28 C27 1.363(11) .
O8 C19 1.392(10) .
O8 C37 1.429(11) .
C2 C7 1.388(10) .
C2 C3 1.421(11) .
C2 C1 1.527(10) .
C6 C5 1.362(11) .
C6 C7 1.448(10) .
C24 C25 1.382(10) .
C24 C23 1.501(10) .
C7 C8 1.518(11) .
C15 C14 1.518(11) .
C15 C16 1.523(11) .
C25 C26 1.371(11) .
C20 C19 1.377(11) .
C20 C21 1.400(12) .
C9 C14 1.395(11) .
C9 C10 1.406(11) .
C9 C8 1.527(10) .
C13 C12 1.376(11) .
C13 C14 1.419(11) .
C21 C16 1.385(11) .
C21 C1 1.529(11) .
C19 C18 1.395(11) .
C18 C17 1.384(11) .
C16 C17 1.402(11) .
N3 C38 1.341(14) .
N3 C42 1.370(15) .
C5 C4 1.398(10) .
C38 C39 1.367(16) .
C38 C37 1.487(14) .
C12 C11 1.422(11) .
C26 C27 1.394(11) .
C3 C4 1.352(10) .
C10 C11 1.383(11) .
C30 C31 1.502(12) .
C39 C40 1.373(19) .
C40 C41 1.30(3) .
C42 C41 1.34(2) .
O6 N2 1.315(11) .
N2 C35 1.349(13) .
N2 C31 1.349(12) .
O10 C43 1.275(13) .
C31 C32 1.397(14) .
C43 N4 1.301(14) .
C43 C44 1.447(15) .
C32 C33 1.393(14) .
N4 C46 1.386(17) .
N4 C47 1.504(17) .
C44 C45 1.490(18) .
C46 C45 1.53(2) .
C35 C34 1.387(18) .
C33 C34 1.420(18) .
N6 C53 1.10(3) .
N6 C57 1.50(3) .
N6 C56 1.54(3) .
C55 C56 1.46(3) .
C55 C54 1.50(4) .
O12 C53 1.33(3) .
C53 C54 1.49(4) .
O11 C48 1.29(2) .
N5 C48 1.21(2) .
N5 C52 1.38(3) .
N5 C51 1.43(2) .
C48 C49 1.535(16) .
C49 C50 1.544(17) .
C51 C50 1.499(17) .
F1 B1 1.372(12) .
F2 B1 1.361(12) .
F3 B1 1.359(12) .
F4 B1 1.381(11) .
